data_1549442
loop_
_publ_author_name
'El-Azzouzi, Nabila'
'Hueso-Ure\~na, Francisco'
'Ill\'an-Cabeza, Nuria A.'
'Moreno-Carretero, Miguel N.'

_publ_section_title
;
 XRD structure of two heptacoordinated Mn(II) complexes containing
 2,9-dimethyl-1,10-phenanthroline (phen), nitrato and nicotinato bidentate
 anions: [Mn(phen)(nicot)(NO3)(H2O)]&#x00B7;EtOH&#x00B7;H2O and
 [Mn(phen)(NO3)2(H2O)]
;
_journal_issue 5
_journal_name_full Polyhedron
_journal_page_first 1405
_journal_paper_doi 10.1016/j.poly.2010.01.026
_journal_volume 29
_journal_year 2010
_chemical_compound_source 'synthesis as described'
_chemical_formula_moiety 'C20 H18 Mn N4 O6, C2 H6 O, H2 O'
_chemical_formula_sum 'C22 H26 Mn N4 O8'
_chemical_formula_weight 529.41
_chemical_name_common 'Compound X'
_chemical_name_systematic
;
 ?
;
_space_group_IT_number 14
_symmetry_cell_setting monoclinic
_symmetry_Int_Tables_number 14
_symmetry_space_group_name_Hall '-P 2ybc'
_symmetry_space_group_name_H-M 'P 1 21/c 1'
_atom_sites_solution_hydrogens geom
_atom_sites_solution_primary direct
_atom_sites_solution_secondary difmap
_audit_conform_dict_location ftp://ftp.iucr.org/pub/cif_core.dic
_audit_conform_dict_name cif_core.dic
_audit_conform_dict_version 2.3
_audit_creation_date 2008-05-07T12:28:10-00:00
_audit_creation_method 'WinGX routine CIF_UPDATE'
_cell_angle_alpha 90
_cell_angle_beta 114.337(7)
_cell_angle_gamma 90
_cell_formula_units_Z 4
_cell_length_a 16.5442(6)
_cell_length_b 9.2953(8)
_cell_length_c 16.9886(17)
_cell_measurement_reflns_used 197
_cell_measurement_temperature 293(2)
_cell_measurement_theta_max 20
_cell_measurement_theta_min 4
_cell_measurement_wavelength 0.71073
_cell_volume 2380.4(4)
_computing_cell_refinement 'Dirax/lsq (Duisenberg & Schreurs, 1989-2000)'
_computing_data_collection 'Collect (Bruker AXS BV, 1997-2004)'
_computing_data_reduction 'EvalCCD (Duisenberg & Schreurs 1990-2000)'
_computing_molecular_graphics 'Ortep-3 for Windows (Farrugia, 1997)'
_computing_publication_material 'WinGX publication routines (Farrugia, 1999)'
_computing_structure_refinement 'SHELXL-97 (Sheldrick, 1997)'
_computing_structure_solution 'SHELXS-97 (Sheldrick, 1997)'
_diffrn_ambient_temperature 293(2)
_diffrn_detector 'CCD plate'
_diffrn_detector_area_resol_mean 9
_diffrn_measured_fraction_theta_full 0.921
_diffrn_measured_fraction_theta_max 0.921
_diffrn_measurement_device '95mm CCD camera on \k-goniostat'
_diffrn_measurement_device_type KappaCCD
_diffrn_measurement_method 'CCD rotation images, thick slices'
_diffrn_orient_matrix_type X=UH
_diffrn_orient_matrix_UB_11 0.01
_diffrn_orient_matrix_UB_12 0
_diffrn_orient_matrix_UB_13 0
_diffrn_orient_matrix_UB_21 0
_diffrn_orient_matrix_UB_22 0.01
_diffrn_orient_matrix_UB_23 0
_diffrn_orient_matrix_UB_31 0
_diffrn_orient_matrix_UB_32 0
_diffrn_orient_matrix_UB_33 0.01
_diffrn_radiation_monochromator graphite
_diffrn_radiation_probe x-ray
_diffrn_radiation_type MoK\a
_diffrn_radiation_wavelength 0.71073
_diffrn_reflns_av_R_equivalents 0.0554
_diffrn_reflns_av_unetI/netI 0.0315
_diffrn_reflns_limit_h_max 22
_diffrn_reflns_limit_h_min -22
_diffrn_reflns_limit_k_max 12
_diffrn_reflns_limit_k_min -12
_diffrn_reflns_limit_l_max 21
_diffrn_reflns_limit_l_min -21
_diffrn_reflns_number 57793
_diffrn_reflns_theta_full 28.29
_diffrn_reflns_theta_max 28.29
_diffrn_reflns_theta_min 4.06
_diffrn_source 'Enraf Nonius FR590'
_exptl_absorpt_coefficient_mu 0.61
_exptl_absorpt_correction_T_max 0.9416
_exptl_absorpt_correction_T_min 0.8195
_exptl_absorpt_correction_type multi-scan
_exptl_absorpt_process_details '(SADABS 2.10, 2003)'
_exptl_crystal_colour yellow
_exptl_crystal_density_diffrn 1.477
_exptl_crystal_density_method 'not measured'
_exptl_crystal_description prism
_exptl_crystal_F_000 1100
_exptl_crystal_size_max 0.34
_exptl_crystal_size_mid 0.26
_exptl_crystal_size_min 0.1
_refine_diff_density_max 0.458
_refine_diff_density_min -0.664
_refine_diff_density_rms 0.075
_refine_ls_extinction_method none
_refine_ls_goodness_of_fit_ref 1.059
_refine_ls_hydrogen_treatment mixed
_refine_ls_matrix_type full
_refine_ls_number_parameters 336
_refine_ls_number_reflns 5451
_refine_ls_number_restraints 0
_refine_ls_restrained_S_all 1.059
_refine_ls_R_factor_all 0.0674
_refine_ls_R_factor_gt 0.0434
_refine_ls_shift/su_max 0.001
_refine_ls_shift/su_mean 0
_refine_ls_structure_factor_coef Fsqd
_refine_ls_weighting_details 'calc w=1/[\s^2^(Fo^2^)+(0.0537P)^2^+2.3621P] where P=(Fo^2^+2Fc^2^)/3'
_refine_ls_weighting_scheme calc
_refine_ls_wR_factor_gt 0.1025
_refine_ls_wR_factor_ref 0.1164
_reflns_number_gt 4100
_reflns_number_total 5451
_reflns_threshold_expression >2sigma(I)
_cod_data_source_file CIF_MnPhennicotNO3H2O.cif
_cod_data_source_block new
_cod_original_cell_volume 2380.4(3)
_cod_original_sg_symbol_H-M 'P 21/c'
_cod_database_code 1549442

loop_
_symmetry_equiv_pos_as_xyz
'x, y, z'
'-x, y+1/2, -z+1/2'
'-x, -y, -z'
'x, -y-1/2, z-1/2'

loop_
_atom_site_label
_atom_site_type_symbol
_atom_site_fract_x
_atom_site_fract_y
_atom_site_fract_z
_atom_site_U_iso_or_equiv
_atom_site_adp_type
_atom_site_occupancy
_atom_site_symmetry_multiplicity
_atom_site_calc_flag
_atom_site_refinement_flags
_atom_site_disorder_assembly
_atom_site_disorder_group
Mn Mn 0.76501(2) 0.19957(4) 0.82622(2) 0.01874(11) Uani 1 1 d . . .
O5N O 0.75953(11) 0.45419(18) 0.81399(11) 0.0251(4) Uani 1 1 d . . .
OW O 0.64343(11) 0.2046(2) 0.71251(11) 0.0237(4) Uani 1 1 d . . .
O4N O 0.81662(11) 0.34087(18) 0.73735(11) 0.0254(4) Uani 1 1 d . . .
O2G O 0.70187(11) -0.01932(18) 0.86308(10) 0.0236(4) Uani 1 1 d . . .
O1G O 0.70127(11) 0.19926(18) 0.91537(11) 0.0265(4) Uani 1 1 d . . .
O1E O 0.49638(12) 0.5965(2) 0.76663(13) 0.0318(4) Uani 1 1 d . . .
O2W O 0.65880(14) 0.6989(3) 0.81404(16) 0.0419(5) Uani 1 1 d . . .
O3N O 0.81234(12) 0.57610(19) 0.73498(12) 0.0320(4) Uani 1 1 d . . .
C4A C 1.01329(15) 0.0035(3) 0.85003(16) 0.0226(5) Uani 1 1 d . . .
C6A C 1.05163(15) 0.2011(3) 0.98985(15) 0.0235(5) Uani 1 1 d . . .
C8 C 1.00131(17) 0.3613(3) 1.07155(16) 0.0272(5) Uani 1 1 d . . .
H8 H 1.0117 0.4224 1.1181 0.033 Uiso 1 1 calc R . .
C2F C 0.64797(15) 0.1016(3) 1.04240(15) 0.0220(5) Uani 1 1 d . . .
H2F H 0.6702 0.1944 1.0456 0.026 Uiso 1 1 calc R . .
C9 C 0.91520(16) 0.3348(3) 1.01072(15) 0.0236(5) Uani 1 1 d . . .
C3 C 0.90712(16) -0.1257(3) 0.72807(16) 0.0245(5) Uani 1 1 d . . .
H3 H 0.8928 -0.1934 0.684 0.029 Uiso 1 1 calc R . .
C5 C 1.10115(16) 0.0333(3) 0.90905(17) 0.0273(5) Uani 1 1 d . . .
H5 H 1.1478 -0.0125 0.9023 0.033 Uiso 1 1 calc R . .
C6 C 1.11958(16) 0.1284(3) 0.97637(17) 0.0288(6) Uani 1 1 d . . .
H6 H 1.1784 0.145 1.0139 0.035 Uiso 1 1 calc R . .
C10 C 0.96400(15) 0.1766(2) 0.93206(15) 0.0200(5) Uani 1 1 d . . .
C2 C 0.84111(15) -0.0498(2) 0.74136(15) 0.0209(5) Uani 1 1 d . . .
C1 C 0.94463(14) 0.0740(2) 0.86046(15) 0.0194(5) Uani 1 1 d . . .
C1G C 0.68535(14) 0.0662(3) 0.91324(15) 0.0206(5) Uani 1 1 d . . .
C5F C 0.58467(17) -0.1692(3) 1.03288(16) 0.0268(5) Uani 1 1 d . . .
H5F H 0.5626 -0.2615 1.0316 0.032 Uiso 1 1 calc R . .
C4F C 0.58610(15) -0.0714(3) 1.09597(15) 0.0245(5) Uani 1 1 d . . .
H4F H 0.5643 -0.1011 1.1358 0.029 Uiso 1 1 calc R . .
C6F C 0.61660(16) -0.1279(3) 0.97147(16) 0.0244(5) Uani 1 1 d . . .
H6F H 0.6163 -0.1918 0.9292 0.029 Uiso 1 1 calc R . .
C4 C 0.99204(16) -0.0982(3) 0.78077(16) 0.0253(5) Uani 1 1 d . . .
H4 H 1.0374 -0.1454 0.7723 0.03 Uiso 1 1 calc R . .
C91 C 0.84230(17) 0.4078(3) 1.02412(17) 0.0296(6) Uani 1 1 d . . .
H91A H 0.7865 0.3814 0.9787 0.044 Uiso 1 1 calc R . .
H91B H 0.85 0.5101 1.0236 0.044 Uiso 1 1 calc R . .
H91C H 0.8432 0.3793 1.0788 0.044 Uiso 1 1 calc R . .
C1F C 0.64864(14) 0.0112(3) 0.97559(14) 0.0200(5) Uani 1 1 d . . .
C7 C 1.06861(16) 0.2969(3) 1.06140(16) 0.0282(5) Uani 1 1 d . . .
H7 H 1.1266 0.3141 1.1007 0.034 Uiso 1 1 calc R . .
C21 C 0.74783(16) -0.0771(3) 0.68120(16) 0.0260(5) Uani 1 1 d . . .
H21A H 0.7092 -0.0186 0.6973 0.039 Uiso 1 1 calc R . .
H21B H 0.734 -0.1768 0.6839 0.039 Uiso 1 1 calc R . .
H21C H 0.7397 -0.0536 0.6234 0.039 Uiso 1 1 calc R . .
C1E C 0.51589(19) 0.4546(3) 0.8038(2) 0.0399(7) Uani 1 1 d . . .
H1E1 H 0.5614 0.4114 0.7894 0.048 Uiso 1 1 calc R . .
H1E2 H 0.463 0.3956 0.7785 0.048 Uiso 1 1 calc R . .
C2E C 0.5478(2) 0.4555(4) 0.9029(2) 0.0510(8) Uani 1 1 d . . .
H2E1 H 0.5595 0.3587 0.9243 0.077 Uiso 1 1 calc R . .
H2E2 H 0.5026 0.4967 0.9176 0.077 Uiso 1 1 calc R . .
H2E3 H 0.601 0.5117 0.9285 0.077 Uiso 1 1 calc R . .
N10 N 0.89694(12) 0.2449(2) 0.94192(12) 0.0203(4) Uani 1 1 d . . .
N3F N 0.61732(13) 0.0629(2) 1.10184(12) 0.0237(4) Uani 1 1 d . . .
N1 N 0.85918(12) 0.0474(2) 0.80575(12) 0.0188(4) Uani 1 1 d . . .
N1N N 0.79661(12) 0.4600(2) 0.76085(13) 0.0222(4) Uani 1 1 d . . .
H1W1 H 0.630(2) 0.286(4) 0.679(2) 0.042(9) Uiso 1 1 d . . .
H2W1 H 0.680(2) 0.785(4) 0.830(2) 0.055(11) Uiso 1 1 d . . .
H1E H 0.548(2) 0.644(4) 0.783(2) 0.051(10) Uiso 1 1 d . . .
H1W2 H 0.599(3) 0.175(4) 0.718(2) 0.062(12) Uiso 1 1 d . . .
H2W2 H 0.696(3) 0.643(5) 0.815(3) 0.066(13) Uiso 1 1 d . . .

loop_
_atom_site_aniso_label
_atom_site_aniso_U_11
_atom_site_aniso_U_22
_atom_site_aniso_U_33
_atom_site_aniso_U_23
_atom_site_aniso_U_13
_atom_site_aniso_U_12
Mn 0.01714(17) 0.01912(18) 0.02209(19) 0.00028(14) 0.01025(14) -0.00021(13)
O5N 0.0247(8) 0.0270(9) 0.0290(9) -0.0011(7) 0.0165(7) -0.0003(7)
OW 0.0193(8) 0.0250(9) 0.0272(9) 0.0053(7) 0.0099(7) -0.0019(7)
O4N 0.0237(8) 0.0214(8) 0.0343(10) -0.0011(7) 0.0149(8) 0.0014(7)
O2G 0.0234(8) 0.0266(9) 0.0237(8) 0.0010(7) 0.0126(7) 0.0033(7)
O1G 0.0298(9) 0.0247(9) 0.0323(9) -0.0010(7) 0.0203(8) -0.0060(7)
O1E 0.0240(9) 0.0297(10) 0.0420(11) -0.0014(8) 0.0139(8) 0.0020(8)
O2W 0.0295(10) 0.0309(11) 0.0738(16) -0.0140(11) 0.0300(11) -0.0036(9)
O3N 0.0367(10) 0.0220(9) 0.0401(11) 0.0032(8) 0.0187(9) -0.0070(8)
C4A 0.0235(11) 0.0205(11) 0.0273(12) 0.0085(10) 0.0139(10) 0.0033(9)
C6A 0.0212(11) 0.0228(12) 0.0242(12) 0.0065(10) 0.0072(10) -0.0030(9)
C8 0.0304(13) 0.0268(13) 0.0212(12) -0.0026(10) 0.0074(10) -0.0073(10)
C2F 0.0172(10) 0.0245(12) 0.0242(12) 0.0008(10) 0.0085(9) -0.0001(9)
C9 0.0284(12) 0.0217(12) 0.0227(12) -0.0001(9) 0.0125(10) -0.0035(9)
C3 0.0305(13) 0.0208(12) 0.0275(13) 0.0010(10) 0.0173(11) 0.0025(10)
C5 0.0206(11) 0.0286(13) 0.0334(14) 0.0111(11) 0.0120(10) 0.0046(10)
C6 0.0172(11) 0.0312(14) 0.0349(14) 0.0106(11) 0.0077(10) 0.0003(10)
C10 0.0195(11) 0.0194(11) 0.0218(11) 0.0048(9) 0.0093(9) -0.0008(9)
C2 0.0254(12) 0.0183(11) 0.0226(12) 0.0016(9) 0.0135(10) 0.0001(9)
C1 0.0172(10) 0.0184(11) 0.0232(12) 0.0052(9) 0.0088(9) 0.0011(8)
C1G 0.0160(10) 0.0250(12) 0.0199(11) 0.0017(9) 0.0066(9) 0.0005(9)
C5F 0.0284(13) 0.0252(13) 0.0300(13) 0.0025(10) 0.0152(11) -0.0030(10)
C4F 0.0221(11) 0.0307(13) 0.0227(12) 0.0054(10) 0.0114(10) 0.0000(10)
C6F 0.0252(12) 0.0243(12) 0.0263(12) -0.0004(10) 0.0131(10) -0.0001(10)
C4 0.0270(12) 0.0273(13) 0.0293(13) 0.0062(10) 0.0193(11) 0.0082(10)
C91 0.0314(13) 0.0313(14) 0.0292(13) -0.0109(11) 0.0157(11) -0.0033(11)
C1F 0.0152(10) 0.0239(12) 0.0205(11) 0.0029(9) 0.0070(9) 0.0019(9)
C7 0.0242(12) 0.0270(13) 0.0260(13) 0.0031(10) 0.0028(10) -0.0045(10)
C21 0.0270(13) 0.0253(12) 0.0278(13) -0.0058(10) 0.0133(11) -0.0028(10)
C1E 0.0306(14) 0.0234(14) 0.065(2) -0.0062(13) 0.0186(14) 0.0002(11)
C2E 0.053(2) 0.0407(18) 0.068(2) 0.0176(16) 0.0333(18) 0.0086(15)
N10 0.0203(9) 0.0197(9) 0.0230(10) 0.0007(8) 0.0110(8) -0.0011(8)
N3F 0.0197(9) 0.0314(11) 0.0203(10) -0.0010(8) 0.0085(8) -0.0004(8)
N1 0.0182(9) 0.0182(9) 0.0213(10) 0.0025(8) 0.0094(8) -0.0002(7)
N1N 0.0197(9) 0.0201(10) 0.0256(10) 0.0012(8) 0.0082(8) -0.0010(8)

loop_
_atom_type_symbol
_atom_type_description
_atom_type_scat_dispersion_real
_atom_type_scat_dispersion_imag
_atom_type_scat_source
C C 0.0033 0.0016 'International Tables Vol C Tables 4.2.6.8 and 6.1.1.4'
N N 0.0061 0.0033 'International Tables Vol C Tables 4.2.6.8 and 6.1.1.4'
O O 0.0106 0.006 'International Tables Vol C Tables 4.2.6.8 and 6.1.1.4'
Mn Mn 0.3368 0.7283 'International Tables Vol C Tables 4.2.6.8 and 6.1.1.4'
H H 0 0 'International Tables Vol C Tables 4.2.6.8 and 6.1.1.4'

loop_
_exptl_crystal_face_index_h
_exptl_crystal_face_index_k
_exptl_crystal_face_index_l
_exptl_crystal_face_perp_dist
-1 -10 0 0.13
2 18 1 0.1
-3 0 2 0.16
3 0 -2 0.109
-1 0 -11 0.02
1 0 11 0.05

loop_
_geom_angle_atom_site_label_1
_geom_angle_atom_site_label_2
_geom_angle_atom_site_label_3
_geom_angle
_geom_angle_site_symmetry_1
_geom_angle_site_symmetry_3
OW Mn O1G 94.80(7) . .
OW Mn N1 109.24(7) . .
O1G Mn N1 132.62(7) . .
OW Mn N10 167.85(7) . .
O1G Mn N10 88.09(7) . .
N1 Mn N10 76.80(7) . .
OW Mn O5N 84.93(6) . .
O1G Mn O5N 92.88(6) . .
N1 Mn O5N 128.41(6) . .
N10 Mn O5N 83.14(6) . .
OW Mn O4N 82.32(6) . .
O1G Mn O4N 146.84(6) . .
N1 Mn O4N 78.33(6) . .
N10 Mn O4N 88.80(6) . .
O5N Mn O4N 53.98(5) . .
OW Mn O2G 84.77(6) . .
O1G Mn O2G 56.47(6) . .
N1 Mn O2G 85.02(6) . .
N10 Mn O2G 106.55(6) . .
O5N Mn O2G 146.53(5) . .
O4N Mn O2G 154.19(6) . .
N1N O5N Mn 95.22(13) . .
Mn OW H1W1 118(2) . .
Mn OW H1W2 116(3) . .
H1W1 OW H1W2 111(3) . .
N1N O4N Mn 94.18(12) . .
C1G O2G Mn 83.45(13) . .
C1G O1G Mn 97.86(14) . .
C1E O1E H1E 108(2) . .
H2W1 O2W H2W2 112(4) . .
C1 C4A C5 118.4(2) . .
C1 C4A C4 118.7(2) . .
C5 C4A C4 123.0(2) . .
C10 C6A C6 118.3(2) . .
C10 C6A C7 118.7(2) . .
C6 C6A C7 122.9(2) . .
C7 C8 C9 118.4(2) . .
C7 C8 H8 120.8 . .
C9 C8 H8 120.8 . .
N3F C2F C1F 124.7(2) . .
N3F C2F H2F 117.6 . .
C1F C2F H2F 117.6 . .
N10 C9 C8 122.7(2) . .
N10 C9 C91 120.3(2) . .
C8 C9 C91 116.9(2) . .
C4 C3 C2 118.0(2) . .
C4 C3 H3 121 . .
C2 C3 H3 121 . .
C6 C5 C4A 121.8(2) . .
C6 C5 H5 119.1 . .
C4A C5 H5 119.1 . .
C5 C6 C6A 121.7(2) . .
C5 C6 H6 119.2 . .
C6A C6 H6 119.2 . .
N10 C10 C6A 120.4(2) . .
N10 C10 C1 119.8(2) . .
C6A C10 C1 119.8(2) . .
N1 C2 C3 122.8(2) . .
N1 C2 C21 119.5(2) . .
C3 C2 C21 117.7(2) . .
N1 C1 C4A 120.3(2) . .
N1 C1 C10 119.64(19) . .
C4A C1 C10 120.1(2) . .
O1G C1G O2G 122.1(2) . .
O1G C1G C1F 116.8(2) . .
O2G C1G C1F 121.1(2) . .
C4F C5F C6F 120.0(2) . .
C4F C5F H5F 120 . .
C6F C5F H5F 120 . .
N3F C4F C5F 123.2(2) . .
N3F C4F H4F 118.4 . .
C5F C4F H4F 118.4 . .
C1F C6F C5F 118.0(2) . .
C1F C6F H6F 121 . .
C5F C6F H6F 121 . .
C3 C4 C4A 120.5(2) . .
C3 C4 H4 119.8 . .
C4A C4 H4 119.8 . .
C9 C91 H91A 109.5 . .
C9 C91 H91B 109.5 . .
H91A C91 H91B 109.5 . .
C9 C91 H91C 109.5 . .
H91A C91 H91C 109.5 . .
H91B C91 H91C 109.5 . .
C6F C1F C2F 117.7(2) . .
C6F C1F C1G 122.4(2) . .
C2F C1F C1G 119.9(2) . .
C8 C7 C6A 120.2(2) . .
C8 C7 H7 119.9 . .
C6A C7 H7 119.9 . .
C2 C21 H21A 109.5 . .
C2 C21 H21B 109.5 . .
H21A C21 H21B 109.5 . .
C2 C21 H21C 109.5 . .
H21A C21 H21C 109.5 . .
H21B C21 H21C 109.5 . .
O1E C1E C2E 112.8(2) . .
O1E C1E H1E1 109 . .
C2E C1E H1E1 109 . .
O1E C1E H1E2 109 . .
C2E C1E H1E2 109 . .
H1E1 C1E H1E2 107.8 . .
C1E C2E H2E1 109.5 . .
C1E C2E H2E2 109.5 . .
H2E1 C2E H2E2 109.5 . .
C1E C2E H2E3 109.5 . .
H2E1 C2E H2E3 109.5 . .
H2E2 C2E H2E3 109.5 . .
C10 N10 C9 119.5(2) . .
C10 N10 Mn 110.37(15) . .
C9 N10 Mn 129.96(16) . .
C4F N3F C2F 116.4(2) . .
C2 N1 C1 119.75(19) . .
C2 N1 Mn 127.74(15) . .
C1 N1 Mn 111.97(14) . .
O3N N1N O4N 122.14(19) . .
O3N N1N O5N 121.3(2) . .
O4N N1N O5N 116.59(18) . .

loop_
_geom_bond_atom_site_label_1
_geom_bond_atom_site_label_2
_geom_bond_distance
_geom_bond_site_symmetry_2
Mn OW 2.1394(18) .
Mn O1G 2.1731(16) .
Mn N1 2.2352(18) .
Mn N10 2.295(2) .
Mn O5N 2.3743(18) .
Mn O4N 2.4075(17) .
Mn O2G 2.4824(17) .
O5N N1N 1.285(2) .
OW H1W1 0.92(3) .
OW H1W2 0.83(4) .
O4N N1N 1.266(3) .
O2G C1G 1.275(3) .
O1G C1G 1.262(3) .
O1E C1E 1.440(3) .
O1E H1E 0.90(4) .
O2W H2W1 0.87(4) .
O2W H2W2 0.80(4) .
O3N N1N 1.233(3) .
C4A C1 1.385(3) .
C4A C5 1.412(3) .
C4A C4 1.436(4) .
C6A C10 1.395(3) .
C6A C6 1.409(3) .
C6A C7 1.438(4) .
C8 C7 1.336(4) .
C8 C9 1.394(3) .
C8 H8 0.93 .
C2F N3F 1.352(3) .
C2F C1F 1.416(3) .
C2F H2F 0.93 .
C9 N10 1.366(3) .
C9 C91 1.481(3) .
C3 C4 1.343(4) .
C3 C2 1.395(3) .
C3 H3 0.93 .
C5 C6 1.376(4) .
C5 H5 0.93 .
C6 H6 0.93 .
C10 N10 1.347(3) .
C10 C1 1.473(3) .
C2 N1 1.353(3) .
C2 C21 1.480(3) .
C1 N1 1.357(3) .
C1G C1F 1.511(3) .
C5F C4F 1.398(3) .
C5F C6F 1.403(3) .
C5F H5F 0.93 .
C4F N3F 1.339(3) .
C4F H4F 0.93 .
C6F C1F 1.388(3) .
C6F H6F 0.93 .
C4 H4 0.93 .
C91 H91A 0.96 .
C91 H91B 0.96 .
C91 H91C 0.96 .
C7 H7 0.93 .
C21 H21A 0.96 .
C21 H21B 0.96 .
C21 H21C 0.96 .
C1E C2E 1.543(5) .
C1E H1E1 0.97 .
C1E H1E2 0.97 .
C2E H2E1 0.96 .
C2E H2E2 0.96 .
C2E H2E3 0.96 .

loop_
_geom_torsion_atom_site_label_1
_geom_torsion_atom_site_label_2
_geom_torsion_atom_site_label_3
_geom_torsion_atom_site_label_4
_geom_torsion
_geom_torsion_site_symmetry_1
_geom_torsion_site_symmetry_2
_geom_torsion_site_symmetry_3
_geom_torsion_site_symmetry_4
OW Mn O5N N1N -85.15(13) . . . .
O1G Mn O5N N1N -179.72(12) . . . .
N1 Mn O5N N1N 25.45(15) . . . .
N10 Mn O5N N1N 92.56(13) . . . .
O4N Mn O5N N1N -0.96(11) . . . .
O2G Mn O5N N1N -157.67(12) . . . .
OW Mn O4N N1N 90.27(13) . . . .
O1G Mn O4N N1N 3.25(19) . . . .
N1 Mn O4N N1N -158.18(14) . . . .
N10 Mn O4N N1N -81.41(13) . . . .
O5N Mn O4N N1N 0.98(11) . . . .
O2G Mn O4N N1N 150.93(13) . . . .
OW Mn O2G C1G -101.60(13) . . . .
O1G Mn O2G C1G -2.30(13) . . . .
N1 Mn O2G C1G 148.52(13) . . . .
N10 Mn O2G C1G 73.89(13) . . . .
O5N Mn O2G C1G -29.03(18) . . . .
O4N Mn O2G C1G -161.77(14) . . . .
OW Mn O1G C1G 82.81(15) . . . .
N1 Mn O1G C1G -38.96(18) . . . .
N10 Mn O1G C1G -109.01(15) . . . .
O5N Mn O1G C1G 167.96(14) . . . .
O4N Mn O1G C1G 166.11(13) . . . .
O2G Mn O1G C1G 2.33(13) . . . .
C7 C8 C9 N10 0.6(4) . . . .
C7 C8 C9 C91 179.9(2) . . . .
C1 C4A C5 C6 0.8(3) . . . .
C4 C4A C5 C6 -178.1(2) . . . .
C4A C5 C6 C6A -0.1(4) . . . .
C10 C6A C6 C5 -1.0(4) . . . .
C7 C6A C6 C5 177.6(2) . . . .
C6 C6A C10 N10 -179.3(2) . . . .
C7 C6A C10 N10 2.0(3) . . . .
C6 C6A C10 C1 1.4(3) . . . .
C7 C6A C10 C1 -177.3(2) . . . .
C4 C3 C2 N1 -1.4(4) . . . .
C4 C3 C2 C21 178.0(2) . . . .
C5 C4A C1 N1 -179.3(2) . . . .
C4 C4A C1 N1 -0.3(3) . . . .
C5 C4A C1 C10 -0.4(3) . . . .
C4 C4A C1 C10 178.6(2) . . . .
N10 C10 C1 N1 -1.1(3) . . . .
C6A C10 C1 N1 178.2(2) . . . .
N10 C10 C1 C4A -180.0(2) . . . .
C6A C10 C1 C4A -0.7(3) . . . .
Mn O1G C1G O2G -4.5(2) . . . .
Mn O1G C1G C1F 173.34(16) . . . .
Mn O2G C1G O1G 3.9(2) . . . .
Mn O2G C1G C1F -173.8(2) . . . .
C6F C5F C4F N3F -0.3(4) . . . .
C4F C5F C6F C1F -0.3(4) . . . .
C2 C3 C4 C4A 1.8(3) . . . .
C1 C4A C4 C3 -1.0(3) . . . .
C5 C4A C4 C3 177.9(2) . . . .
C5F C6F C1F C2F 0.8(3) . . . .
C5F C6F C1F C1G 179.4(2) . . . .
N3F C2F C1F C6F -0.9(3) . . . .
N3F C2F C1F C1G -179.5(2) . . . .
O1G C1G C1F C6F 170.6(2) . . . .
O2G C1G C1F C6F -11.6(3) . . . .
O1G C1G C1F C2F -10.9(3) . . . .
O2G C1G C1F C2F 167.0(2) . . . .
C9 C8 C7 C6A -0.9(4) . . . .
C10 C6A C7 C8 -0.4(4) . . . .
C6 C6A C7 C8 -179.0(2) . . . .
C6A C10 N10 C9 -2.2(3) . . . .
C1 C10 N10 C9 177.0(2) . . . .
C6A C10 N10 Mn 172.96(17) . . . .
C1 C10 N10 Mn -7.8(2) . . . .
C8 C9 N10 C10 0.9(3) . . . .
C91 C9 N10 C10 -178.3(2) . . . .
C8 C9 N10 Mn -173.17(17) . . . .
C91 C9 N10 Mn 7.6(3) . . . .
OW Mn N10 C10 -111.9(3) . . . .
O1G Mn N10 C10 144.06(15) . . . .
N1 Mn N10 C10 9.33(14) . . . .
O5N Mn N10 C10 -122.81(15) . . . .
O4N Mn N10 C10 -68.96(15) . . . .
O2G Mn N10 C10 89.97(15) . . . .
OW Mn N10 C9 62.6(4) . . . .
O1G Mn N10 C9 -41.4(2) . . . .
N1 Mn N10 C9 -176.1(2) . . . .
O5N Mn N10 C9 51.73(19) . . . .
O4N Mn N10 C9 105.6(2) . . . .
O2G Mn N10 C9 -95.5(2) . . . .
C5F C4F N3F C2F 0.3(3) . . . .
C1F C2F N3F C4F 0.3(3) . . . .
C3 C2 N1 C1 0.1(3) . . . .
C21 C2 N1 C1 -179.2(2) . . . .
C3 C2 N1 Mn 170.95(17) . . . .
C21 C2 N1 Mn -8.4(3) . . . .
C4A C1 N1 C2 0.7(3) . . . .
C10 C1 N1 C2 -178.2(2) . . . .
C4A C1 N1 Mn -171.48(17) . . . .
C10 C1 N1 Mn 9.6(2) . . . .
OW Mn N1 C2 -12.4(2) . . . .
O1G Mn N1 C2 103.82(19) . . . .
N10 Mn N1 C2 178.61(19) . . . .
O5N Mn N1 C2 -111.42(18) . . . .
O4N Mn N1 C2 -89.87(18) . . . .
O2G Mn N1 C2 70.30(18) . . . .
OW Mn N1 C1 159.06(14) . . . .
O1G Mn N1 C1 -84.74(16) . . . .
N10 Mn N1 C1 -9.95(14) . . . .
O5N Mn N1 C1 60.02(17) . . . .
O4N Mn N1 C1 81.57(15) . . . .
O2G Mn N1 C1 -118.26(15) . . . .
Mn O4N N1N O3N 177.75(19) . . . .
Mn O4N N1N O5N -1.63(19) . . . .
Mn O5N N1N O3N -177.73(18) . . . .
Mn O5N N1N O4N 1.66(19) . . . .
